data_2203770
loop_
_publ_author_name
'Robert T. Stibrany'
'Harvey J. Schugar'
'Joseph A. Potenza'

_publ_section_title
;
 The hydrogen-bonding network in <i>rac</i>-ammonium
 <i>trans</i>-2-carboxycyclohexanecarboxylate
;
_journal_issue 6
_journal_name_full 'Acta Crystallographica Section E'
_journal_page_first o1012
_journal_page_last o1014
_journal_paper_doi 10.1107/S1600536804011146
_journal_volume 60
_journal_year 2004
_chemical_formula_iupac 'N1 H4 +, C8 H11 O4 -'
_chemical_formula_moiety 'C8 H11 O4, H4 N'
_chemical_formula_structural 'H4 N+, C8 H11 O4 -'
_chemical_formula_sum 'C8 H15 N O4'
_chemical_formula_weight 189.21
_chemical_melting_point 493
_chemical_name_systematic
;
rac-ammonium trans-2-carboxycyclohexanecarboxylate
;
_space_group_IT_number 14
_symmetry_cell_setting monoclinic
_symmetry_space_group_name_Hall '-P 2ybc'
_symmetry_space_group_name_H-M 'P 1 21/c 1'
_atom_sites_solution_hydrogens geom
_atom_sites_solution_primary direct
_atom_sites_solution_secondary difmap
_audit_creation_method SHELXL-97
_cell_angle_alpha 90.00
_cell_angle_beta 104.96(4)
_cell_angle_gamma 90.00
_cell_formula_units_Z 4
_cell_length_a 15.712(7)
_cell_length_b 6.141(3)
_cell_length_c 10.464(5)
_cell_measurement_reflns_used 710
_cell_measurement_temperature 297(2)
_cell_measurement_theta_max 21.43
_cell_measurement_theta_min 2.68
_cell_volume 975.4(8)
_computing_cell_refinement SMART
_computing_data_collection 'SMART (Bruker, 2000)'
_computing_data_reduction 'SAINT (Bruker, 2000)'
_computing_molecular_graphics 'ORTEPIII (Burnett & Johnson, 1996) and ORTEP32 (Farrugia, 1997)'
_computing_publication_material 'SHELXTL (Bruker, 2000)'
_computing_structure_refinement 'SHELXL97 (Sheldrick, 1997)'
_computing_structure_solution 'SHELXS97 (Sheldrick, 1990)'
_diffrn_ambient_temperature 297(2)
_diffrn_measured_fraction_theta_full 0.990
_diffrn_measured_fraction_theta_max 0.990
_diffrn_measurement_device_type 'Bruker SMART CCD area-detector'
_diffrn_measurement_method '\f and \w'
_diffrn_radiation_monochromator graphite
_diffrn_radiation_source 'fine-focus sealed tube'
_diffrn_radiation_type MoK\a
_diffrn_radiation_wavelength 0.71073
_diffrn_reflns_av_R_equivalents 0.0580
_diffrn_reflns_av_sigmaI/netI 0.0536
_diffrn_reflns_limit_h_max 18
_diffrn_reflns_limit_h_min -18
_diffrn_reflns_limit_k_max 7
_diffrn_reflns_limit_k_min -7
_diffrn_reflns_limit_l_max 12
_diffrn_reflns_limit_l_min -11
_diffrn_reflns_number 6692
_diffrn_reflns_theta_full 25.13
_diffrn_reflns_theta_max 25.13
_diffrn_reflns_theta_min 2.68
_diffrn_standards_number 0
_exptl_absorpt_coefficient_mu 0.103
_exptl_absorpt_correction_T_max 1.00
_exptl_absorpt_correction_T_min 0.678
_exptl_absorpt_correction_type multi-scan
_exptl_absorpt_process_details '(SADABS, Blessing, 1995)'
_exptl_crystal_colour colorless
_exptl_crystal_density_diffrn 1.295
_exptl_crystal_density_method 'not measured'
_exptl_crystal_description plate
_exptl_crystal_F_000 408
_exptl_crystal_size_max 0.52
_exptl_crystal_size_mid 0.28
_exptl_crystal_size_min 0.02
_refine_diff_density_max 0.233
_refine_diff_density_min -0.175
_refine_ls_extinction_method none
_refine_ls_goodness_of_fit_ref 1.000
_refine_ls_hydrogen_treatment refall
_refine_ls_matrix_type full
_refine_ls_number_parameters 178
_refine_ls_number_reflns 1731
_refine_ls_number_restraints 0
_refine_ls_restrained_S_all 1.000
_refine_ls_R_factor_all 0.0906
_refine_ls_R_factor_gt 0.0541
_refine_ls_shift/su_max 0.000
_refine_ls_shift/su_mean 0.000
_refine_ls_structure_factor_coef Fsqd
_refine_ls_weighting_details 'calc w = 1/[\s^2^(Fo^2^)+(0.0903P)^2^] where P = (Fo^2^+2Fc^2^)/3'
_refine_ls_weighting_scheme calc
_refine_ls_wR_factor_gt 0.1312
_refine_ls_wR_factor_ref 0.1540
_reflns_number_gt 1155
_reflns_number_total 1731
_reflns_threshold_expression I>2\s(I)
_cod_data_source_file hg6043.cif
_cod_data_source_block I
_cod_depositor_comments
;
The following automatic conversions were performed:
'_symmetry_cell_setting' value 'Monoclinic' changed to 'monoclinic'
according to '/home/saulius/struct/CIF-dictionaries/cif_core.dic'
dictionary named 'cif_core.dic' version 2.4.1 from 2010-06-29.

Automatic conversion script
Id: cif_fix_enum 1527 2010-12-29 10:47:43Z saulius 

The following automatic conversions were performed:

'_chemical_melting_point' value '493 K' was changed to '493' - the
value should be numeric and without a unit designator.

Automatic conversion script
Id: cif_fix_values 1646 2011-03-28 12:23:43Z adriana 

The following automatic conversions were performed:

'_chemical_melting_point' value '493 K' was changed to '493' - the
value should be numeric and without a unit
designator.

'_symmetry_cell_setting' value 'Monoclinic' changed to
'monoclinic' according to
/home/saulius/struct/CIF-dictionaries/cif_core.dic dictionary named
'cif_core.dic' version 2.4.1 from 2010-06-29.

Automatic conversion script
Id: cif_fix_values 1715 2011-07-08 13:25:40Z adriana 
;
_cod_original_cell_volume 975.5(8)
_cod_original_sg_symbol_H-M 'P 21/c'
_cod_database_code 2203770
_cod_database_fobs_code 2203770

loop_
_symmetry_equiv_pos_as_xyz
'x, y, z'
'-x, 1/2+y, 1/2-z'
'-x, -y, -z'
'x, 1/2-y, 1/2+z'

loop_
_atom_site_label
_atom_site_fract_x
_atom_site_fract_y
_atom_site_fract_z
_atom_site_U_iso_or_equiv
_atom_site_adp_type
_atom_site_calc_flag
_atom_site_occupancy
_atom_site_type_symbol
O1 0.36646(13) 0.4072(4) 0.8366(2) 0.0871(8) Uani d 1 O
O2 0.26140(12) 0.1685(3) 0.76074(18) 0.0679(6) Uani d 1 O
O3 0.40577(11) 0.8115(3) 1.04577(18) 0.0668(6) Uani d 1 O
O4 0.36775(10) 0.5274(3) 1.14467(15) 0.0560(5) Uani d 1 O
N 0.50664(17) 0.8000(5) 0.8588(2) 0.0496(6) Uani d 1 N
C1 0.23173(14) 0.4412(4) 0.9014(2) 0.0456(6) Uani d 1 C
C2 0.26233(14) 0.6663(4) 0.9544(2) 0.0450(6) Uani d 1 C
C3 0.19661(17) 0.7735(5) 1.0198(3) 0.0576(7) Uani d 1 C
C4 0.1036(2) 0.7731(7) 0.9319(4) 0.0818(10) Uani d 1 C
C5 0.0747(2) 0.5473(7) 0.8875(4) 0.0818(11) Uani d 1 C
C6 0.13675(17) 0.4425(7) 0.8155(3) 0.0651(8) Uani d 1 C
C7 0.29450(15) 0.3406(4) 0.8308(2) 0.0476(6) Uani d 1 C
C8 0.35197(15) 0.6669(4) 1.0533(2) 0.0445(6) Uani d 1 C
H1 0.2367(14) 0.350(4) 0.978(2) 0.045(6) Uiso d 1 H
H2 0.2666(16) 0.757(4) 0.878(3) 0.061(7) Uiso d 1 H
H31 0.2022(14) 0.694(4) 1.105(3) 0.053(7) Uiso d 1 H
H32 0.2191(18) 0.919(5) 1.043(3) 0.072(9) Uiso d 1 H
H41 0.063(3) 0.830(6) 0.980(4) 0.110(12) Uiso d 1 H
H42 0.100(2) 0.862(5) 0.855(3) 0.083(10) Uiso d 1 H
H51 0.077(2) 0.455(5) 0.970(3) 0.082(9) Uiso d 1 H
H52 0.017(3) 0.546(5) 0.833(3) 0.095(10) Uiso d 1 H
H61 0.1205(19) 0.294(5) 0.794(3) 0.075(9) Uiso d 1 H
H62 0.1334(19) 0.514(5) 0.733(3) 0.079(9) Uiso d 1 H
H2O 0.306(2) 0.108(5) 0.725(3) 0.096(11) Uiso d 1 H
H51N 0.471(2) 0.822(4) 0.785(3) 0.069(9) Uiso d 1 H
H52N 0.550(2) 0.690(6) 0.862(3) 0.093(11) Uiso d 1 H
H53N 0.473(2) 0.783(5) 0.914(3) 0.073(9) Uiso d 1 H
H54N 0.539(2) 0.913(5) 0.883(3) 0.072(10) Uiso d 1 H

loop_
_atom_site_aniso_label
_atom_site_aniso_U_11
_atom_site_aniso_U_22
_atom_site_aniso_U_33
_atom_site_aniso_U_12
_atom_site_aniso_U_13
_atom_site_aniso_U_23
O1 0.0594(13) 0.0984(16) 0.1176(17) -0.0311(11) 0.0484(11) -0.0500(13)
O2 0.0594(12) 0.0698(14) 0.0782(12) -0.0123(10) 0.0247(10) -0.0291(10)
O3 0.0613(12) 0.0705(13) 0.0734(12) -0.0289(10) 0.0263(9) -0.0155(9)
O4 0.0444(10) 0.0695(12) 0.0516(9) 0.0018(8) 0.0080(7) 0.0121(9)
N 0.0458(14) 0.0544(15) 0.0472(13) -0.0041(13) 0.0094(12) -0.0001(11)
C1 0.0430(13) 0.0538(15) 0.0406(12) -0.0078(11) 0.0119(10) -0.0013(12)
C2 0.0458(14) 0.0457(14) 0.0427(12) -0.0006(11) 0.0101(10) 0.0020(11)
C3 0.0527(16) 0.0572(18) 0.0609(16) 0.0093(13) 0.0111(12) -0.0043(15)
C4 0.060(2) 0.101(3) 0.082(2) 0.0281(19) 0.0125(16) -0.002(2)
C5 0.0366(16) 0.123(3) 0.084(2) -0.0010(17) 0.0118(15) -0.022(2)
C6 0.0411(15) 0.092(3) 0.0604(17) -0.0104(15) 0.0107(12) -0.0174(17)
C7 0.0434(14) 0.0558(16) 0.0433(12) -0.0097(12) 0.0105(10) -0.0071(11)
C8 0.0452(13) 0.0487(14) 0.0434(12) -0.0059(12) 0.0180(10) -0.0092(11)

loop_
_atom_type_symbol
_atom_type_description
_atom_type_scat_dispersion_real
_atom_type_scat_dispersion_imag
_atom_type_scat_source
C C 0.0033 0.0016 'International Tables Vol C Tables 4.2.6.8 and 6.1.1.4'
H H 0.0000 0.0000 'International Tables Vol C Tables 4.2.6.8 and 6.1.1.4'
O O 0.0106 0.0060 'International Tables Vol C Tables 4.2.6.8 and 6.1.1.4'
N N 0.0061 0.0033 'International Tables Vol C Tables 4.2.6.8 and 6.1.1.4'

loop_
_geom_angle_atom_site_label_1
_geom_angle_atom_site_label_2
_geom_angle_atom_site_label_3
_geom_angle
_geom_angle_publ_flag
C7 O2 H2O 108(2) ?
H51N N H52N 117(3) yes
H51N N H53N 104(3) yes
H52N N H53N 116(3) yes
H51N N H54N 110(3) yes
H52N N H54N 102(3) yes
H53N N H54N 108(3) yes
C7 C1 C2 111.45(19) ?
C7 C1 C6 112.06(19) ?
C2 C1 C6 112.2(2) ?
C7 C1 H1 104.1(13) ?
C2 C1 H1 106.1(12) ?
C6 C1 H1 110.4(13) ?
C8 C2 C1 113.65(19) ?
C8 C2 C3 108.03(19) ?
C1 C2 C3 111.6(2) ?
C8 C2 H2 107.8(15) ?
C1 C2 H2 107.2(14) ?
C3 C2 H2 108.4(15) ?
C4 C3 C2 112.7(3) ?
C4 C3 H31 113.0(13) ?
C2 C3 H31 106.0(13) ?
C4 C3 H32 112.8(16) ?
C2 C3 H32 105.5(16) ?
H31 C3 H32 106(2) ?
C5 C4 C3 111.0(3) ?
C5 C4 H41 108(2) ?
C3 C4 H41 110(2) ?
C5 C4 H42 108.3(18) ?
C3 C4 H42 110.5(19) ?
H41 C4 H42 109(3) ?
C4 C5 C6 111.3(3) ?
C4 C5 H51 108.0(17) ?
C6 C5 H51 106.9(17) ?
C4 C5 H52 112(2) ?
C6 C5 H52 110(2) ?
H51 C5 H52 109(3) ?
C5 C6 C1 111.3(2) ?
C5 C6 H61 110.5(17) ?
C1 C6 H61 107.0(17) ?
C5 C6 H62 111.1(17) ?
C1 C6 H62 110.5(18) ?
H61 C6 H62 106(3) ?
O1 C7 O2 122.6(2) ?
O1 C7 C1 124.6(2) ?
O2 C7 C1 112.8(2) ?
O3 C8 O4 122.0(2) ?
O3 C8 C2 119.1(2) ?
O4 C8 C2 118.8(2) ?

loop_
_geom_bond_atom_site_label_1
_geom_bond_atom_site_label_2
_geom_bond_distance
_geom_bond_publ_flag
O1 C7 1.189(3) yes
O2 C7 1.315(3) yes
O2 H2O 0.95(4) ?
O3 C8 1.243(3) yes
O4 C8 1.260(3) yes
N H51N 0.84(3) yes
N H52N 0.95(4) yes
N H53N 0.88(3) yes
N H54N 0.85(4) yes
C1 C7 1.509(3) ?
C1 C2 1.521(3) ?
C1 C6 1.531(4) ?
C1 H1 0.96(2) ?
C2 C8 1.517(3) ?
C2 C3 1.528(4) ?
C2 H2 0.99(3) ?
C3 C4 1.512(4) ?
C3 H31 1.01(3) ?
C3 H32 0.97(3) ?
C4 C5 1.496(5) ?
C4 H41 0.97(4) ?
C4 H42 0.96(3) ?
C5 C6 1.521(4) ?
C5 H51 1.02(3) ?
C5 H52 0.93(4) ?
C6 H61 0.96(3) ?
C6 H62 0.96(3) ?

loop_
_geom_hbond_atom_site_label_D
_geom_hbond_atom_site_label_H
_geom_hbond_atom_site_label_A
_geom_hbond_site_symmetry_A
_geom_hbond_distance_DH
_geom_hbond_distance_HA
_geom_hbond_distance_DA
_geom_hbond_angle_DHA
O2 H2O O4 4_554 0.95(3) 1.66(3) 2.601(3) 169(3)
N H51N O3 4_564 0.84(3) 2.58(3) 3.321(3) 148(2)
N H51N O4 4_564 0.84(3) 2.10(3) 2.895(3) 158(3)
N H52N O4 3_667 0.95(3) 1.87(3) 2.824(4) 176(3)
N H53N O3 1_555 0.88(3) 1.95(3) 2.819(3) 168(3)
N H54N O3 3_677 0.86(3) 1.96(4) 2.806(3) 169(3)
C1 H1 O4 1_555 0.96(2) 2.57(2) 2.919(3) 101.3(16)

loop_
_geom_torsion_atom_site_label_1
_geom_torsion_atom_site_label_2
_geom_torsion_atom_site_label_3
_geom_torsion_atom_site_label_4
_geom_torsion
C7 C1 C2 C8 -60.4(3)
C6 C1 C2 C8 173.0(2)
C7 C1 C2 C3 177.10(19)
C6 C1 C2 C3 50.5(3)
C8 C2 C3 C4 -177.5(3)
C1 C2 C3 C4 -51.8(3)
C2 C3 C4 C5 55.3(4)
C3 C4 C5 C6 -57.3(5)
C4 C5 C6 C1 56.3(4)
C7 C1 C6 C5 -179.2(3)
C2 C1 C6 C5 -52.9(4)
C2 C1 C7 O1 13.3(3)
C6 C1 C7 O1 140.0(3)
C2 C1 C7 O2 -166.66(19)
C6 C1 C7 O2 -40.0(3)
C1 C2 C8 O3 137.3(2)
C3 C2 C8 O3 -98.3(3)
C1 C2 C8 O4 -46.4(3)
C3 C2 C8 O4 78.0(3)
